data_7056328
loop_
_publ_author_name
'Vargova, Zuzana'
'Rostasova, Ingrida'
'Vilkova, Maria'
'Gyepes, Robert'
'Litecka, Miroslava'
'Kubicek, Vojtech'
'Imrich, Jan'
'Lukes, Ivan'

_publ_section_title
;
 Interaction of Zn(II)-cyclen complex with aminomethylphosphonic acid:
 Original simultaneous potentiometric and 31P NMR data treatment
;
_journal_name_full 'New J. Chem.'
_journal_paper_doi 10.1039/C7NJ00254H
_journal_year 2017
_chemical_formula_moiety 'C2 H10 N2 O6 P2 Zn, 4(H2 O)'
_chemical_formula_sum 'C2 H18 N2 O10 P2 Zn'
_chemical_formula_weight 357.49
_chemical_name_systematic
; 
 ? 
;
_space_group_IT_number 29
_symmetry_cell_setting orthorhombic
_symmetry_space_group_name_Hall 'P 2c -2ac'
_symmetry_space_group_name_H-M 'P c a 21'
_atom_sites_solution_hydrogens geom
_atom_sites_solution_primary direct
_atom_sites_solution_secondary difmap
_audit_creation_method SHELXL-97
_audit_update_record
;
2017-01-24 deposited with the CCDC.
2017-06-07 downloaded from the CCDC.
;
_cell_angle_alpha 90.00
_cell_angle_beta 90.00
_cell_angle_gamma 90.00
_cell_formula_units_Z 4
_cell_length_a 9.9779(4)
_cell_length_b 12.0890(5)
_cell_length_c 10.2249(5)
_cell_measurement_reflns_used 3477
_cell_measurement_temperature 150(2)
_cell_measurement_theta_max 27.48
_cell_measurement_theta_min 2.65
_cell_volume 1233.36(9)
_computing_structure_refinement 'SHELXL-97 (Sheldrick, 1997)'
_computing_structure_solution 'SHELXS-97 (Sheldrick, 1990)'
_diffrn_ambient_temperature 150(2)
_diffrn_measured_fraction_theta_full 0.999
_diffrn_measured_fraction_theta_max 0.999
_diffrn_measurement_device_type 'Bruker APEX-II CCD'
_diffrn_measurement_method '\f and \w scans'
_diffrn_radiation_monochromator graphite
_diffrn_radiation_source 'fine-focus sealed tube'
_diffrn_radiation_type MoK\a
_diffrn_radiation_wavelength 0.71073
_diffrn_reflns_av_R_equivalents 0.0368
_diffrn_reflns_av_sigmaI/netI 0.0387
_diffrn_reflns_limit_h_max 12
_diffrn_reflns_limit_h_min -11
_diffrn_reflns_limit_k_max 15
_diffrn_reflns_limit_k_min -15
_diffrn_reflns_limit_l_max 13
_diffrn_reflns_limit_l_min -13
_diffrn_reflns_number 10197
_diffrn_reflns_theta_full 27.50
_diffrn_reflns_theta_max 27.50
_diffrn_reflns_theta_min 2.65
_exptl_absorpt_coefficient_mu 2.296
_exptl_absorpt_correction_T_max 0.9343
_exptl_absorpt_correction_T_min 0.5761
_exptl_absorpt_correction_type multi-scan
_exptl_crystal_colour colourless
_exptl_crystal_density_diffrn 1.925
_exptl_crystal_density_method 'not measured'
_exptl_crystal_description plate
_exptl_crystal_F_000 736
_exptl_crystal_size_max 0.27
_exptl_crystal_size_mid 0.25
_exptl_crystal_size_min 0.03
_refine_diff_density_max 0.341
_refine_diff_density_min -0.299
_refine_diff_density_rms 0.066
_refine_ls_abs_structure_details 'Flack H D (1983), Acta Cryst. A39, 876-881'
_refine_ls_abs_structure_Flack 0.592(9)
_refine_ls_extinction_method none
_refine_ls_goodness_of_fit_ref 1.026
_refine_ls_hydrogen_treatment mixed
_refine_ls_matrix_type full
_refine_ls_number_parameters 200
_refine_ls_number_reflns 2824
_refine_ls_number_restraints 5
_refine_ls_restrained_S_all 1.028
_refine_ls_R_factor_all 0.0292
_refine_ls_R_factor_gt 0.0237
_refine_ls_shift/su_max 0.004
_refine_ls_shift/su_mean 0.000
_refine_ls_structure_factor_coef Fsqd
_refine_ls_weighting_details 'calc w=1/[\s^2^(Fo^2^)+(0.0202P)^2^+0.0000P] where P=(Fo^2^+2Fc^2^)/3'
_refine_ls_weighting_scheme calc
_refine_ls_wR_factor_gt 0.0471
_refine_ls_wR_factor_ref 0.0489
_reflns_number_gt 2586
_reflns_number_total 2824
_reflns_threshold_expression >2sigma(I)
_cod_data_source_file c7nj00254h2.cif
_cod_data_source_block cnznamp_2
_cod_depositor_comments
;
The following automatic conversions were performed:

'_symmetry_cell_setting' value 'Orthorhombic' changed to
'orthorhombic' according to
/home/data/users/saulius/crontab/automatic-downloads/rss-feeds/RSC/lib/dictionaries/cif_core.dic
dictionary named 'cif_core.dic' version 2.4.2 from 2011-04-26.

Automatic conversion script
Id: cif_fix_values 4973 2017-02-22 13:04:09Z antanas 
;
_cod_database_code 7056328

loop_
_symmetry_equiv_pos_as_xyz
'x, y, z'
'-x, -y, z+1/2'
'-x+1/2, y, z+1/2'
'x+1/2, -y, z'

loop_
_atom_site_label
_atom_site_type_symbol
_atom_site_fract_x
_atom_site_fract_y
_atom_site_fract_z
_atom_site_U_iso_or_equiv
_atom_site_adp_type
_atom_site_occupancy
_atom_site_symmetry_multiplicity
_atom_site_calc_flag
_atom_site_refinement_flags
C1 C 0.5811(2) 0.3421(2) 0.2708(3) 0.0121(5) Uani 1 1 d .
H1A H 0.5734 0.3443 0.3673 0.014 Uiso 1 1 calc R
H1B H 0.5697 0.4185 0.2377 0.014 Uiso 1 1 calc R
C2 C 0.4123(3) 0.1084(2) -0.1843(3) 0.0137(6) Uani 1 1 d .
H2A H 0.3758 0.1748 -0.1403 0.016 Uiso 1 1 calc R
H2B H 0.4873 0.1325 -0.2408 0.016 Uiso 1 1 calc R
N1 N 0.4720(2) 0.27087(17) 0.2167(2) 0.0121(5) Uani 1 1 d .
H1C H 0.4786 0.2686 0.1280 0.018 Uiso 1 1 calc R
H1D H 0.3909 0.2994 0.2397 0.018 Uiso 1 1 calc R
H1E H 0.4799 0.2012 0.2496 0.018 Uiso 1 1 calc R
N2 N 0.3054(2) 0.0589(2) -0.2681(3) 0.0138(5) Uani 1 1 d .
H2NA H 0.286(3) 0.106(3) -0.337(3) 0.018(8) Uiso 1 1 d .
H2NB H 0.324(3) -0.007(3) -0.286(3) 0.021(9) Uiso 1 1 d .
H2NC H 0.227(4) 0.034(3) -0.225(4) 0.041(11) Uiso 1 1 d .
O1 O 0.75074(17) 0.28257(15) 0.07827(17) 0.0129(4) Uani 1 1 d .
O2 O 0.75959(17) 0.17868(16) 0.29060(18) 0.0114(4) Uani 1 1 d .
O3 O 0.84509(17) 0.37783(15) 0.27590(19) 0.0125(4) Uani 1 1 d .
O4 O 0.56165(16) 0.08710(14) 0.02826(17) 0.0109(4) Uani 1 1 d .
O5 O 0.55687(17) -0.07462(14) -0.13111(19) 0.0137(4) Uani 1 1 d .
O6 O 0.85777(16) 0.03086(14) 0.01521(17) 0.0129(4) Uani 1 1 d .
O7 O 0.02978(18) 0.39046(15) 0.4719(2) 0.0185(4) Uani 1 1 d D
H7A H -0.030(2) 0.389(2) 0.422(3) 0.021(9) Uiso 1 1 d D
H7B H 0.104(2) 0.388(2) 0.432(3) 0.029(9) Uiso 1 1 d D
O8 O 0.2520(2) 0.40651(18) 0.2812(2) 0.0185(5) Uani 1 1 d .
H8A H 0.288(4) 0.469(4) 0.284(4) 0.072(17) Uiso 1 1 d .
H8B H 0.197(4) 0.410(3) 0.223(5) 0.041(12) Uiso 1 1 d .
O9 O 0.0489(2) 0.4107(2) 0.0935(3) 0.0199(5) Uani 1 1 d .
H9A H 0.030(3) 0.463(3) 0.055(3) 0.030(11) Uiso 1 1 d .
H9B H -0.011(4) 0.405(4) 0.133(4) 0.054(16) Uiso 1 1 d .
O10 O 0.1937(2) 0.21747(18) 0.0318(2) 0.0215(5) Uani 1 1 d D
H10A H 0.147(3) 0.174(2) -0.018(3) 0.046(11) Uiso 1 1 d D
H10B H 0.151(3) 0.2764(17) 0.036(3) 0.016(8) Uiso 1 1 d D
P1 P 0.74709(8) 0.29226(4) 0.22625(10) 0.00835(12) Uani 1 1 d .
P2 P 0.47651(6) 0.01405(5) -0.06096(6) 0.00949(14) Uani 1 1 d .
Zn1 Zn 0.73432(2) 0.14990(2) -0.02284(3) 0.00831(7) Uani 1 1 d .

loop_
_atom_site_aniso_label
_atom_site_aniso_U_11
_atom_site_aniso_U_22
_atom_site_aniso_U_33
_atom_site_aniso_U_23
_atom_site_aniso_U_13
_atom_site_aniso_U_12
C1 0.0111(13) 0.0096(13) 0.0155(13) -0.0025(10) 0.0003(11) -0.0009(10)
C2 0.0145(14) 0.0115(13) 0.0150(14) 0.0001(11) -0.0044(11) -0.0003(12)
N1 0.0090(11) 0.0124(11) 0.0148(12) 0.0014(10) 0.0014(9) -0.0001(9)
N2 0.0146(12) 0.0122(12) 0.0146(12) 0.0021(12) -0.0034(10) 0.0013(10)
O1 0.0181(10) 0.0115(10) 0.0090(9) -0.0021(8) -0.0011(7) -0.0029(8)
O2 0.0137(9) 0.0118(9) 0.0088(9) 0.0005(7) -0.0009(7) 0.0015(8)
O3 0.0114(9) 0.0126(10) 0.0134(9) -0.0025(7) -0.0024(7) -0.0035(8)
O4 0.0094(9) 0.0115(9) 0.0117(9) -0.0027(7) -0.0002(7) -0.0047(7)
O5 0.0126(9) 0.0146(10) 0.0138(10) -0.0038(8) 0.0009(8) 0.0004(7)
O6 0.0098(9) 0.0148(9) 0.0140(10) 0.0018(7) 0.0021(7) 0.0069(7)
O7 0.0136(9) 0.0282(10) 0.0138(10) 0.0014(10) -0.0038(12) -0.0007(8)
O8 0.0168(11) 0.0144(12) 0.0242(11) 0.0021(9) -0.0030(9) 0.0016(9)
O9 0.0177(12) 0.0205(13) 0.0215(12) 0.0022(10) 0.0019(9) 0.0003(9)
O10 0.0246(12) 0.0179(12) 0.0219(11) 0.0013(9) -0.0005(10) 0.0017(9)
P1 0.0086(3) 0.0083(3) 0.0081(3) 0.0001(4) -0.0007(2) -0.0002(4)
P2 0.0087(3) 0.0099(3) 0.0099(3) -0.0009(3) 0.0004(3) -0.0008(2)
Zn1 0.00784(13) 0.00850(12) 0.00858(12) 0.00015(15) 0.00079(18) 0.00015(10)

loop_
_atom_type_symbol
_atom_type_description
_atom_type_scat_dispersion_real
_atom_type_scat_dispersion_imag
_atom_type_scat_source
C C 0.0033 0.0016 'International Tables Vol C Tables 4.2.6.8 and 6.1.1.4'
H H 0.0000 0.0000 'International Tables Vol C Tables 4.2.6.8 and 6.1.1.4'
N N 0.0061 0.0033 'International Tables Vol C Tables 4.2.6.8 and 6.1.1.4'
O O 0.0106 0.0060 'International Tables Vol C Tables 4.2.6.8 and 6.1.1.4'
P P 0.1023 0.0942 'International Tables Vol C Tables 4.2.6.8 and 6.1.1.4'
Zn Zn 0.2839 1.4301 'International Tables Vol C Tables 4.2.6.8 and 6.1.1.4'

loop_
_geom_angle_atom_site_label_1
_geom_angle_atom_site_label_2
_geom_angle_atom_site_label_3
_geom_angle
_geom_angle_site_symmetry_1
_geom_angle_site_symmetry_3
N1 C1 P1 112.31(17) . .
N1 C1 H1A 109.1 . .
P1 C1 H1A 109.1 . .
N1 C1 H1B 109.1 . .
P1 C1 H1B 109.1 . .
H1A C1 H1B 107.9 . .
N2 C2 P2 113.51(19) . .
N2 C2 H2A 108.9 . .
P2 C2 H2A 108.9 . .
N2 C2 H2B 108.9 . .
P2 C2 H2B 108.9 . .
H2A C2 H2B 107.7 . .
C1 N1 H1C 109.5 . .
C1 N1 H1D 109.5 . .
H1C N1 H1D 109.5 . .
C1 N1 H1E 109.5 . .
H1C N1 H1E 109.5 . .
H1D N1 H1E 109.5 . .
C2 N2 H2NA 109.6(19) . .
C2 N2 H2NB 110(2) . .
H2NA N2 H2NB 118(3) . .
C2 N2 H2NC 117(2) . .
H2NA N2 H2NC 112(3) . .
H2NB N2 H2NC 89(3) . .
P1 O1 Zn1 126.91(11) . .
P1 O2 Zn1 125.96(12) . 3_655
P2 O4 Zn1 123.73(11) . .
P2 O6 Zn1 131.30(11) 4 .
H7A O7 H7B 110(3) . .
H8A O8 H8B 105(4) . .
H9A O9 H9B 99(4) . .
H10A O10 H10B 106(3) . .
O3 P1 O1 111.85(11) . .
O3 P1 O2 114.69(11) . .
O1 P1 O2 110.98(11) . .
O3 P1 C1 106.15(11) . .
O1 P1 C1 107.26(12) . .
O2 P1 C1 105.32(12) . .
O6 P2 O5 113.70(10) 4_455 .
O6 P2 O4 109.53(10) 4_455 .
O5 P2 O4 113.36(10) . .
O6 P2 C2 107.76(11) 4_455 .
O5 P2 C2 107.54(12) . .
O4 P2 C2 104.35(11) . .
O1 Zn1 O6 117.40(8) . .
O1 Zn1 O2 112.20(8) . 3_654
O6 Zn1 O2 108.14(8) . 3_654
O1 Zn1 O4 104.86(7) . .
O6 Zn1 O4 102.64(7) . .
O2 Zn1 O4 111.11(7) 3_654 .

loop_
_geom_bond_atom_site_label_1
_geom_bond_atom_site_label_2
_geom_bond_distance
_geom_bond_site_symmetry_2
C1 N1 1.494(3) .
C1 P1 1.821(3) .
C1 H1A 0.9900 .
C1 H1B 0.9900 .
C2 N2 1.493(3) .
C2 P2 1.817(3) .
C2 H2A 0.9900 .
C2 H2B 0.9900 .
N1 H1C 0.9100 .
N1 H1D 0.9100 .
N1 H1E 0.9100 .
N2 H2NA 0.93(3) .
N2 H2NB 0.84(3) .
N2 H2NC 0.94(4) .
O1 P1 1.518(2) .
O1 Zn1 1.9151(18) .
O2 P1 1.528(2) .
O2 Zn1 1.9400(19) 3_655
O3 P1 1.5113(19) .
O4 P2 1.5277(17) .
O4 Zn1 1.9539(16) .
O5 P2 1.5187(18) .
O6 P2 1.5182(17) 4
O6 Zn1 1.9338(16) .
O7 H7A 0.782(17) .
O7 H7B 0.847(17) .
O8 H8A 0.84(4) .
O8 H8B 0.81(4) .
O9 H9A 0.76(4) .
O9 H9B 0.72(4) .
O10 H10A 0.869(18) .
O10 H10B 0.830(17) .
P2 O6 1.5182(17) 4_455
Zn1 O2 1.9401(19) 3_654

loop_
_geom_torsion_atom_site_label_1
_geom_torsion_atom_site_label_2
_geom_torsion_atom_site_label_3
_geom_torsion_atom_site_label_4
_geom_torsion
_geom_torsion_site_symmetry_1
_geom_torsion_site_symmetry_4
Zn1 O1 P1 O3 142.20(13) . .
Zn1 O1 P1 O2 12.73(17) . .
Zn1 O1 P1 C1 -101.81(14) . .
Zn1 O2 P1 O3 49.96(17) 3_655 .
Zn1 O2 P1 O1 177.90(11) 3_655 .
Zn1 O2 P1 C1 -66.35(15) 3_655 .
N1 C1 P1 O3 174.59(18) . .
N1 C1 P1 O1 54.9(2) . .
N1 C1 P1 O2 -63.4(2) . .
Zn1 O4 P2 O6 173.38(11) . 4_455
Zn1 O4 P2 O5 45.22(16) . .
Zn1 O4 P2 C2 -71.48(15) . .
N2 C2 P2 O6 -52.8(2) . 4_455
N2 C2 P2 O5 70.1(2) . .
N2 C2 P2 O4 -169.20(19) . .
P1 O1 Zn1 O6 -55.30(15) . .
P1 O1 Zn1 O2 178.52(12) . 3_654
P1 O1 Zn1 O4 57.81(15) . .
P2 O6 Zn1 O1 -107.99(15) 4 .
P2 O6 Zn1 O2 20.16(16) 4 3_654
P2 O6 Zn1 O4 137.67(14) 4 .
P2 O4 Zn1 O1 152.28(12) . .
P2 O4 Zn1 O6 -84.53(13) . .
P2 O4 Zn1 O2 30.85(14) . 3_654
